data_7013203
loop_
_publ_author_name
'Javier A. Cabeza'
'Ignacio del R\'io'
'Pablo Garc\'ia-\'Alvarez'
'V\'ictor Riera'
'Marta Su\'arez'
'Santiago Garc\'ia-Granda'

_publ_section_title
;
 Hexaruthenium cluster complexes of basal edge-bridged square pyramidal
 metallic skeleton. First efficient synthesis and reactivity studies
;
_journal_issue 14
_journal_name_full 'Dalton Trans.'
_journal_page_first 2808
_journal_page_last 2809
_journal_paper_doi 10.1039/b305551e
_journal_year 2003
_chemical_compound_source
;
Synthesis. Crystallization from a
dichloromethane/toluene/hexane solution
at room temperature by slow liquid-liquid difussion.
;
_chemical_formula_moiety 'C27 H10 N2 O16 Ru6, 0.5(C H2 Cl2)'
_chemical_formula_sum 'C27.5 H11 Cl N2 O16 Ru6'
_chemical_formula_weight 1267.25
_chemical_name_systematic
;
?
;
_space_group_IT_number 14
_symmetry_cell_setting monoclinic
_symmetry_space_group_name_Hall '-P 2ybc'
_symmetry_space_group_name_H-M 'P 1 21/c 1'
_atom_sites_solution_hydrogens geom
_atom_sites_solution_primary direct
_atom_sites_solution_secondary difmap
_audit_creation_method SHELXL-97
_cell_angle_alpha 90.00
_cell_angle_beta 95.778(2)
_cell_angle_gamma 90.00
_cell_formula_units_Z 4
_cell_length_a 11.8240(3)
_cell_length_b 15.0404(4)
_cell_length_c 19.4733(5)
_cell_measurement_reflns_used 6443
_cell_measurement_temperature 120(2)
_cell_volume 3445.49(15)
_computing_cell_refinement 'HKL Scalepack (Otwinowski & Minor 1997)'
_computing_data_collection 'Collect (Nonius BV, 1997-2000)'
_computing_data_reduction 'HKL Denzo and Scalepack (Otwinowski & Minor 1997)'
_computing_molecular_graphics 'EUCLID (Spek, 1982)'
_computing_publication_material 'SHELXL-97 (Sheldrick, 1997)'
_computing_structure_refinement 'SHELXL-97 (Sheldrick, 1997)'
_computing_structure_solution 'DIRDIF-96 (Beurskens et al., 1996)'
_diffrn_ambient_temperature 120(2)
_diffrn_detector_area_resol_mean 9
_diffrn_measured_fraction_theta_full 0.994
_diffrn_measured_fraction_theta_max 0.994
_diffrn_measurement_device '95mm CCD camera on \k-goniostat'
_diffrn_measurement_device_type KappaCCD
_diffrn_measurement_method CCD
_diffrn_radiation_monochromator 'horizontally mounted graphite crystal'
_diffrn_radiation_source 'fine-focus sealed tube'
_diffrn_radiation_type CuK\a
_diffrn_radiation_wavelength 1.54180
_diffrn_reflns_av_R_equivalents 0.054
_diffrn_reflns_av_sigmaI/netI 0.0376
_diffrn_reflns_limit_h_max 14
_diffrn_reflns_limit_h_min 0
_diffrn_reflns_limit_k_max 18
_diffrn_reflns_limit_k_min 0
_diffrn_reflns_limit_l_max 22
_diffrn_reflns_limit_l_min -23
_diffrn_reflns_number 33790
_diffrn_reflns_theta_full 68.37
_diffrn_reflns_theta_max 68.37
_diffrn_reflns_theta_min 3.72
_exptl_absorpt_coefficient_mu 22.166
_exptl_absorpt_correction_T_max 0.112
_exptl_absorpt_correction_T_min 0.080
_exptl_absorpt_correction_type refdelf
_exptl_absorpt_process_details
;
Parkin S,Moezzi B & Hope H, (1995) J. Appl. Cryst. 28, 53-56
Cubic fit to sin(theta)/lambda - 24 parameters
;
_exptl_crystal_colour brown
_exptl_crystal_density_diffrn 2.443
_exptl_crystal_density_method 'not measured'
_exptl_crystal_description blocks
_exptl_crystal_F_000 2396
_exptl_crystal_size_max 0.13
_exptl_crystal_size_mid 0.10
_exptl_crystal_size_min 0.10
_refine_diff_density_max 1.598
_refine_diff_density_min -1.009
_refine_diff_density_rms 0.207
_refine_ls_extinction_method none
_refine_ls_goodness_of_fit_ref 1.056
_refine_ls_hydrogen_treatment mixed
_refine_ls_matrix_type full
_refine_ls_number_parameters 495
_refine_ls_number_reflns 6283
_refine_ls_number_restraints 0
_refine_ls_restrained_S_all 1.056
_refine_ls_R_factor_all 0.0360
_refine_ls_R_factor_gt 0.0304
_refine_ls_shift/su_max 0.000
_refine_ls_shift/su_mean 0.000
_refine_ls_structure_factor_coef Fsqd
_refine_ls_weighting_details 'calc w=1/[\s^2^(Fo^2^)+(0.0710P)^2^+0.0000P] where P=(Fo^2^+2Fc^2^)/3'
_refine_ls_weighting_scheme calc
_refine_ls_wR_factor_gt 0.0976
_refine_ls_wR_factor_ref 0.1012
_reflns_number_gt 5557
_reflns_number_total 6283
_reflns_threshold_expression >2sigma(I)
_cod_data_source_file b305551e.txt
_cod_data_source_block 2c
_cod_original_sg_symbol_H-M 'P 21/c'
_cod_original_formula_sum 'C27.50 H11 Cl N2 O16 Ru6'
_cod_database_code 7013203

loop_
_symmetry_equiv_pos_as_xyz
'x, y, z'
'-x, y+1/2, -z+1/2'
'-x, -y, -z'
'x, -y-1/2, z-1/2'

loop_
_atom_site_label
_atom_site_type_symbol
_atom_site_fract_x
_atom_site_fract_y
_atom_site_fract_z
_atom_site_U_iso_or_equiv
_atom_site_adp_type
_atom_site_occupancy
_atom_site_symmetry_multiplicity
_atom_site_calc_flag
_atom_site_refinement_flags
_atom_site_disorder_assembly
_atom_site_disorder_group
C1 C 0.2796(4) 0.2384(3) 0.2933(3) 0.0150(10) Uani 1 1 d . . .
C2 C 0.2197(4) 0.3127(3) 0.3133(3) 0.0181(11) Uani 1 1 d . . .
H2 H 0.1524 0.3297 0.2878 0.022 Uiso 1 1 calc R . .
C3 C 0.2603(4) 0.3604(4) 0.3705(3) 0.0232(12) Uani 1 1 d . . .
H3 H 0.2214 0.4101 0.3841 0.028 Uiso 1 1 calc R . .
C4 C 0.3600(4) 0.3332(4) 0.4076(3) 0.0216(12) Uani 1 1 d . . .
H4 H 0.3882 0.3643 0.4469 0.026 Uiso 1 1 calc R . .
C5 C 0.4177(4) 0.2602(3) 0.3864(3) 0.0185(11) Uani 1 1 d . . .
C6 C 0.5277(4) 0.2375(3) 0.4265(3) 0.0160(11) Uani 1 1 d . . .
C7 C 0.5306(5) 0.1982(4) 0.4914(3) 0.0267(13) Uani 1 1 d . . .
H7 H 0.4634 0.1820 0.5090 0.032 Uiso 1 1 calc R . .
C8 C 0.6339(6) 0.1836(5) 0.5295(4) 0.0408(16) Uani 1 1 d . . .
H8 H 0.6361 0.1567 0.5726 0.049 Uiso 1 1 calc R . .
C9 C 0.7336(5) 0.2086(5) 0.5039(3) 0.0392(17) Uani 1 1 d . . .
H9 H 0.8027 0.1985 0.5300 0.047 Uiso 1 1 calc R . .
C10 C 0.7321(5) 0.2484(4) 0.4401(3) 0.0357(16) Uani 1 1 d . . .
H10 H 0.7997 0.2648 0.4230 0.043 Uiso 1 1 calc R . .
C11 C 0.6289(4) 0.2638(4) 0.4016(3) 0.0227(12) Uani 1 1 d . . .
H11 H 0.6272 0.2918 0.3590 0.027 Uiso 1 1 calc R . .
C50 C 0.9772(12) 0.4858(9) 0.0276(8) 0.043(4) Uani 0.50 1 d P . .
C100 C 0.0584(4) 0.0352(3) 0.2651(3) 0.0224(12) Uani 1 1 d . . .
C101 C 0.2601(4) 0.0430(3) 0.3506(3) 0.0198(11) Uani 1 1 d . . .
C102 C 0.2422(4) -0.0809(3) 0.2530(3) 0.0180(11) Uani 1 1 d . . .
C201 C 0.4567(4) 0.2409(3) 0.1737(3) 0.0208(12) Uani 1 1 d . . .
C202 C 0.4618(4) 0.0883(4) 0.1122(3) 0.0206(11) Uani 1 1 d . . .
C301 C 0.5116(4) 0.0358(3) 0.3816(3) 0.0191(11) Uani 1 1 d . . .
C302 C 0.6063(4) 0.1329(3) 0.2819(3) 0.0189(11) Uani 1 1 d . . .
C303 C 0.4908(4) -0.0136(4) 0.2439(3) 0.0204(11) Uani 1 1 d . . .
C400 C 0.0209(4) 0.2765(3) 0.1529(3) 0.0171(11) Uani 1 1 d . . .
C401 C -0.0067(4) 0.2067(4) 0.2923(3) 0.0228(12) Uani 1 1 d . . .
C402 C -0.0947(4) 0.1221(4) 0.1753(3) 0.0206(11) Uani 1 1 d . . .
C501 C 0.2377(4) 0.3722(4) 0.1635(3) 0.0203(11) Uani 1 1 d . . .
C502 C 0.1659(5) 0.2992(3) 0.0454(3) 0.0249(12) Uani 1 1 d . . .
C601 C 0.0583(4) -0.0281(4) 0.1231(3) 0.0237(12) Uani 1 1 d . . .
C602 C 0.2282(4) 0.0056(3) 0.0337(3) 0.0215(12) Uani 1 1 d . . .
C603 C 0.0372(5) 0.1235(4) 0.0443(3) 0.0219(12) Uani 1 1 d . . .
N1 N 0.2385(3) 0.1868(3) 0.2348(2) 0.0159(9) Uani 1 1 d . . .
N2 N 0.3784(3) 0.2126(3) 0.3296(2) 0.0149(9) Uani 1 1 d . . .
O100 O -0.0014(3) -0.0135(3) 0.2890(3) 0.0402(12) Uani 1 1 d . . .
O101 O 0.2638(4) 0.0372(3) 0.4093(2) 0.0327(10) Uani 1 1 d . . .
O102 O 0.2449(3) -0.1562(2) 0.2504(2) 0.0310(10) Uani 1 1 d . . .
O201 O 0.5142(3) 0.3019(3) 0.1759(2) 0.0310(9) Uani 1 1 d . . .
O202 O 0.5211(4) 0.0556(3) 0.0759(2) 0.0356(10) Uani 1 1 d . . .
O301 O 0.5485(4) -0.0026(3) 0.4280(2) 0.0340(10) Uani 1 1 d . . .
O302 O 0.6949(3) 0.1520(3) 0.2714(2) 0.0315(10) Uani 1 1 d . . .
O303 O 0.5121(3) -0.0749(2) 0.2138(2) 0.0259(9) Uani 1 1 d . . .
O400 O -0.0576(3) 0.3205(2) 0.1385(2) 0.0235(8) Uani 1 1 d . . .
O401 O -0.0473(3) 0.2302(3) 0.3387(2) 0.0331(10) Uani 1 1 d . . .
O402 O -0.1814(3) 0.1009(3) 0.1511(2) 0.0357(11) Uani 1 1 d . . .
O501 O 0.2689(3) 0.4420(3) 0.1780(2) 0.0302(9) Uani 1 1 d . . .
O502 O 0.1556(4) 0.3192(3) -0.0118(2) 0.0387(11) Uani 1 1 d . . .
O601 O -0.0014(3) -0.0851(3) 0.1335(2) 0.0360(10) Uani 1 1 d . . .
O602 O 0.2690(3) -0.0309(3) -0.0071(2) 0.0313(9) Uani 1 1 d . . .
O603 O -0.0345(4) 0.1525(3) 0.0071(2) 0.0332(10) Uani 1 1 d . . .
Ru1 Ru 0.23287(3) 0.04485(2) 0.25302(2) 0.01454(12) Uani 1 1 d . . .
Ru2 Ru 0.36279(3) 0.14118(2) 0.16838(2) 0.01418(11) Uani 1 1 d . . .
Ru3 Ru 0.45772(3) 0.08947(2) 0.29299(2) 0.01506(12) Uani 1 1 d . . .
Ru4 Ru 0.05227(3) 0.15484(2) 0.21296(2) 0.01522(12) Uani 1 1 d . . .
Ru5 Ru 0.18437(3) 0.25784(2) 0.13694(2) 0.01570(12) Uani 1 1 d . . .
Ru6 Ru 0.15320(3) 0.06870(2) 0.10411(2) 0.01547(12) Uani 1 1 d . . .
Cl1A Cl 1.1044(5) 0.5419(5) 0.0454(4) 0.0563(14) Uani 0.50 1 d P . 1
Cl2B Cl -0.89175(5) -0.4612(4) -0.0609(4) 0.0580(15) Uani 0.50 1 d P . 1
H50A H 0.9032 0.5105 0.0337 0.050 Uiso 0.50 1 d P . .
H50B H 0.9793 0.4221 0.0344 0.050 Uiso 0.50 1 d P . .
H100 H 0.255(6) 0.159(4) 0.095(4) 0.04(2) Uiso 1 1 d . . .
H200 H 0.279(5) 0.039(4) 0.161(3) 0.033(17) Uiso 1 1 d . . .

loop_
_atom_site_aniso_label
_atom_site_aniso_U_11
_atom_site_aniso_U_22
_atom_site_aniso_U_33
_atom_site_aniso_U_23
_atom_site_aniso_U_13
_atom_site_aniso_U_12
C1 0.013(2) 0.019(2) 0.013(3) 0.001(2) 0.003(2) -0.0026(18)
C2 0.018(2) 0.016(2) 0.020(3) -0.001(2) 0.001(2) 0.0028(19)
C3 0.020(3) 0.024(3) 0.025(3) -0.005(2) 0.000(2) 0.008(2)
C4 0.025(3) 0.025(3) 0.015(3) -0.010(2) -0.003(2) 0.002(2)
C5 0.021(3) 0.023(3) 0.012(3) 0.001(2) 0.002(2) -0.002(2)
C6 0.017(2) 0.019(2) 0.011(3) -0.007(2) -0.005(2) 0.0037(19)
C7 0.027(3) 0.030(3) 0.024(3) -0.004(3) 0.007(2) 0.005(2)
C8 0.044(4) 0.049(4) 0.026(4) 0.003(3) -0.008(3) 0.017(3)
C9 0.019(3) 0.065(5) 0.030(4) -0.016(3) -0.011(3) 0.009(3)
C10 0.024(3) 0.052(4) 0.029(4) -0.015(3) -0.003(3) -0.008(3)
C11 0.021(3) 0.032(3) 0.015(3) -0.010(2) 0.000(2) -0.004(2)
C50 0.045(8) 0.034(7) 0.052(9) 0.026(7) 0.019(7) 0.009(6)
C100 0.015(2) 0.020(3) 0.032(3) 0.002(2) 0.003(2) 0.003(2)
C101 0.026(3) 0.017(3) 0.016(3) -0.002(2) 0.001(2) 0.003(2)
C102 0.017(2) 0.020(3) 0.017(3) 0.003(2) -0.002(2) -0.0026(19)
C201 0.023(3) 0.022(3) 0.017(3) 0.002(2) 0.002(2) 0.001(2)
C202 0.015(2) 0.027(3) 0.020(3) -0.001(2) 0.006(2) -0.002(2)
C301 0.020(2) 0.023(3) 0.014(3) -0.003(2) 0.001(2) 0.007(2)
C302 0.021(3) 0.014(2) 0.022(3) -0.006(2) 0.004(2) 0.002(2)
C303 0.017(2) 0.023(3) 0.021(3) 0.003(2) 0.002(2) 0.003(2)
C400 0.019(2) 0.019(2) 0.013(3) -0.002(2) -0.003(2) -0.002(2)
C401 0.021(3) 0.023(3) 0.026(3) 0.001(2) 0.006(2) 0.002(2)
C402 0.017(3) 0.022(3) 0.023(3) -0.006(2) 0.004(2) -0.001(2)
C501 0.019(2) 0.023(3) 0.019(3) 0.008(2) 0.003(2) -0.002(2)
C502 0.032(3) 0.016(3) 0.026(4) 0.000(2) 0.002(3) 0.004(2)
C601 0.021(3) 0.024(3) 0.027(3) -0.007(2) 0.003(2) 0.001(2)
C602 0.026(3) 0.014(2) 0.025(3) 0.002(2) 0.003(2) -0.007(2)
C603 0.023(3) 0.023(3) 0.020(3) -0.008(2) -0.001(2) -0.004(2)
N1 0.0144(19) 0.018(2) 0.016(2) 0.0032(18) 0.0014(17) 0.0006(16)
N2 0.018(2) 0.016(2) 0.011(2) 0.0010(18) 0.0036(17) -0.0013(16)
O100 0.029(2) 0.031(2) 0.065(3) 0.020(2) 0.025(2) 0.0058(18)
O101 0.039(2) 0.043(2) 0.016(2) 0.0023(19) 0.0028(19) 0.0030(19)
O102 0.034(2) 0.014(2) 0.046(3) 0.0010(18) 0.010(2) 0.0019(15)
O201 0.030(2) 0.027(2) 0.037(3) -0.0059(19) 0.0084(19) -0.0075(18)
O202 0.034(2) 0.042(2) 0.033(3) -0.005(2) 0.012(2) 0.0031(19)
O301 0.046(3) 0.038(2) 0.017(2) 0.0066(19) 0.0003(19) 0.013(2)
O302 0.019(2) 0.032(2) 0.045(3) -0.008(2) 0.0111(19) -0.0042(16)
O303 0.028(2) 0.0208(19) 0.029(2) -0.0039(17) 0.0036(17) 0.0033(16)
O400 0.0199(18) 0.0214(18) 0.028(2) 0.0005(17) -0.0023(16) 0.0030(15)
O401 0.034(2) 0.036(2) 0.032(3) -0.010(2) 0.014(2) -0.0017(18)
O402 0.017(2) 0.057(3) 0.034(3) -0.014(2) 0.0038(18) -0.0085(18)
O501 0.028(2) 0.023(2) 0.038(3) 0.0028(18) -0.0038(19) -0.0060(16)
O502 0.062(3) 0.034(2) 0.019(3) 0.011(2) 0.002(2) 0.001(2)
O601 0.032(2) 0.031(2) 0.047(3) -0.007(2) 0.012(2) -0.0122(18)
O602 0.033(2) 0.033(2) 0.029(2) -0.007(2) 0.0116(19) 0.0018(18)
O603 0.037(2) 0.036(2) 0.024(2) -0.0053(19) -0.010(2) 0.0051(18)
Ru1 0.0151(2) 0.0141(2) 0.0147(2) 0.00076(15) 0.00255(16) 0.00083(13)
Ru2 0.01371(19) 0.0158(2) 0.0131(2) 0.00015(15) 0.00198(15) -0.00008(13)
Ru3 0.01464(19) 0.0159(2) 0.0145(2) -0.00046(15) 0.00080(16) 0.00230(13)
Ru4 0.01323(19) 0.0157(2) 0.0169(2) -0.00064(15) 0.00216(16) 0.00021(13)
Ru5 0.0164(2) 0.0145(2) 0.0159(2) 0.00145(15) 0.00003(16) -0.00011(13)
Ru6 0.0151(2) 0.0159(2) 0.0153(2) -0.00185(15) 0.00094(16) -0.00157(14)
Cl1A 0.053(3) 0.064(3) 0.050(3) -0.004(2) 0.000(3) -0.005(3)
Cl2B 0.055(4) 0.055(3) 0.061(4) -0.004(3) -0.011(3) 0.007(3)

loop_
_atom_type_symbol
_atom_type_description
_atom_type_scat_dispersion_real
_atom_type_scat_dispersion_imag
_atom_type_scat_source
C C 0.0181 0.0091 'International Tables Vol C Tables 4.2.6.8 and 6.1.1.4'
H H 0.0000 0.0000 'International Tables Vol C Tables 4.2.6.8 and 6.1.1.4'
N N 0.0311 0.0180 'International Tables Vol C Tables 4.2.6.8 and 6.1.1.4'
O O 0.0492 0.0322 'International Tables Vol C Tables 4.2.6.8 and 6.1.1.4'
Ru Ru 0.0552 3.2960 'International Tables Vol C Tables 4.2.6.8 and 6.1.1.4'
Cl Cl 0.3639 0.7018 'International Tables Vol C Tables 4.2.6.8 and 6.1.1.4'

loop_
_geom_angle_atom_site_label_1
_geom_angle_atom_site_label_2
_geom_angle_atom_site_label_3
_geom_angle
_geom_angle_site_symmetry_1
_geom_angle_site_symmetry_3
_geom_angle_publ_flag
N2 C1 C2 121.1(5) . . ?
N2 C1 N1 117.8(4) . . ?
C2 C1 N1 121.1(4) . . ?
C3 C2 C1 119.9(5) . . ?
C3 C2 H2 120.1 . . ?
C1 C2 H2 120.1 . . ?
C2 C3 C4 118.8(5) . . ?
C2 C3 H3 120.6 . . ?
C4 C3 H3 120.6 . . ?
C5 C4 C3 120.1(5) . . ?
C5 C4 H4 119.9 . . ?
C3 C4 H4 119.9 . . ?
N2 C5 C4 121.7(5) . . ?
N2 C5 C6 121.0(4) . . ?
C4 C5 C6 117.3(5) . . ?
C7 C6 C11 119.5(5) . . ?
C7 C6 C5 121.0(5) . . ?
C11 C6 C5 119.2(5) . . ?
C8 C7 C6 119.7(5) . . ?
C8 C7 H7 120.2 . . ?
C6 C7 H7 120.2 . . ?
C9 C8 C7 120.3(6) . . ?
C9 C8 H8 119.8 . . ?
C7 C8 H8 119.8 . . ?
C8 C9 C10 120.7(6) . . ?
C8 C9 H9 119.7 . . ?
C10 C9 H9 119.7 . . ?
C9 C10 C11 119.4(6) . . ?
C9 C10 H10 120.3 . . ?
C11 C10 H10 120.3 . . ?
C10 C11 C6 120.3(6) . . ?
C10 C11 H11 119.8 . . ?
C6 C11 H11 119.8 . . ?
O100 C100 Ru4 139.7(4) . . ?
O100 C100 Ru1 137.7(4) . . ?
Ru4 C100 Ru1 82.59(19) . . ?
O101 C101 Ru1 171.7(5) . . ?
O102 C102 Ru1 177.0(5) . . ?
O201 C201 Ru2 178.9(5) . . ?
O202 C202 Ru2 178.2(5) . . ?
O301 C301 Ru3 171.6(4) . . ?
O302 C302 Ru3 173.6(5) . . ?
O303 C303 Ru3 178.8(5) . . ?
O400 C400 Ru5 143.9(4) . . ?
O400 C400 Ru4 134.5(4) . . ?
Ru5 C400 Ru4 81.47(18) . . ?
O401 C401 Ru4 173.6(5) . . ?
O402 C402 Ru4 177.8(5) . . ?
O501 C501 Ru5 178.4(5) . . ?
O502 C502 Ru5 175.8(5) . . ?
O601 C601 Ru6 178.0(5) . . ?
O602 C602 Ru6 178.7(5) . . ?
O603 C603 Ru6 176.7(5) . . ?
C1 N1 Ru2 117.0(3) . . ?
C1 N1 Ru1 114.9(3) . . ?
Ru2 N1 Ru1 79.62(14) . . ?
C1 N1 Ru5 118.0(3) . . ?
Ru2 N1 Ru5 78.14(14) . . ?
Ru1 N1 Ru5 127.1(2) . . ?
C1 N1 Ru4 121.1(3) . . ?
Ru2 N1 Ru4 122.0(2) . . ?
Ru1 N1 Ru4 76.99(13) . . ?
Ru5 N1 Ru4 75.45(13) . . ?
C5 N2 C1 118.5(4) . . ?
C5 N2 Ru3 125.4(3) . . ?
C1 N2 Ru3 116.0(3) . . ?
C102 Ru1 C101 88.9(2) . . ?
C102 Ru1 C100 89.3(2) . . ?
C101 Ru1 C100 87.5(2) . . ?
C102 Ru1 N1 168.8(2) . . ?
C101 Ru1 N1 100.01(19) . . ?
C100 Ru1 N1 97.67(17) . . ?
C102 Ru1 Ru4 130.06(15) . . ?
C101 Ru1 Ru4 109.98(15) . . ?
C100 Ru1 Ru4 48.07(15) . . ?
N1 Ru1 Ru4 52.91(10) . . ?
C102 Ru1 Ru2 119.09(16) . . ?
C101 Ru1 Ru2 123.74(16) . . ?
C100 Ru1 Ru2 135.29(15) . . ?
N1 Ru1 Ru2 50.16(11) . . ?
Ru4 Ru1 Ru2 88.736(15) . . ?
C102 Ru1 Ru3 100.80(15) . . ?
C101 Ru1 Ru3 70.20(16) . . ?
C100 Ru1 Ru3 155.11(16) . . ?
N1 Ru1 Ru3 76.29(11) . . ?
Ru4 Ru1 Ru3 128.911(17) . . ?
Ru2 Ru1 Ru3 57.859(13) . . ?
C102 Ru1 Ru6 97.64(16) . . ?
C101 Ru1 Ru6 169.37(15) . . ?
C100 Ru1 Ru6 84.24(16) . . ?
N1 Ru1 Ru6 74.56(12) . . ?
Ru4 Ru1 Ru6 59.422(13) . . ?
Ru2 Ru1 Ru6 59.880(13) . . ?
Ru3 Ru1 Ru6 116.345(16) . . ?
C102 Ru1 H200 86.1(18) . . ?
C101 Ru1 H200 153.8(18) . . ?
C100 Ru1 H200 118.1(18) . . ?
N1 Ru1 H200 82.9(18) . . ?
Ru4 Ru1 H200 92.7(18) . . ?
Ru2 Ru1 H200 41.1(18) . . ?
Ru3 Ru1 H200 85.5(18) . . ?
Ru6 Ru1 H200 35.9(18) . . ?
C202 Ru2 C201 88.3(2) . . ?
C202 Ru2 N1 172.99(19) . . ?
C201 Ru2 N1 98.50(19) . . ?
C202 Ru2 Ru3 100.21(17) . . ?
C201 Ru2 Ru3 89.42(17) . . ?
N1 Ru2 Ru3 78.39(11) . . ?
C202 Ru2 Ru5 130.74(17) . . ?
C201 Ru2 Ru5 86.48(16) . . ?
N1 Ru2 Ru5 51.86(11) . . ?
Ru3 Ru2 Ru5 128.636(18) . . ?
C202 Ru2 Ru1 123.06(16) . . ?
C201 Ru2 Ru1 138.61(17) . . ?
N1 Ru2 Ru1 50.22(11) . . ?
Ru3 Ru2 Ru1 61.145(14) . . ?
Ru5 Ru2 Ru1 90.410(15) . . ?
C202 Ru2 Ru6 98.49(16) . . ?
C201 Ru2 Ru6 144.31(16) . . ?
N1 Ru2 Ru6 76.88(11) . . ?
Ru3 Ru2 Ru6 123.174(17) . . ?
Ru5 Ru2 Ru6 62.568(13) . . ?
Ru1 Ru2 Ru6 63.632(14) . . ?
C202 Ru2 H100 92(2) . . ?
C201 Ru2 H100 107(2) . . ?
N1 Ru2 H100 88(2) . . ?
Ru3 Ru2 H100 160(2) . . ?
Ru5 Ru2 H100 44(2) . . ?
Ru1 Ru2 H100 99(2) . . ?
Ru6 Ru2 H100 38(2) . . ?
C202 Ru2 H200 88.0(19) . . ?
C201 Ru2 H200 176.1(19) . . ?
N1 Ru2 H200 85.2(19) . . ?
Ru3 Ru2 H200 90.1(19) . . ?
Ru5 Ru2 H200 96.8(19) . . ?
Ru1 Ru2 H200 43.7(19) . . ?
Ru6 Ru2 H200 37.7(19) . . ?
H100 Ru2 H200 74(3) . . ?
C303 Ru3 C302 89.1(2) . . ?
C303 Ru3 C301 92.4(2) . . ?
C302 Ru3 C301 91.1(2) . . ?
C303 Ru3 N2 164.54(19) . . ?
C302 Ru3 N2 100.01(17) . . ?
C301 Ru3 N2 99.84(18) . . ?
C303 Ru3 Ru2 82.49(16) . . ?
C302 Ru3 Ru2 96.00(17) . . ?
C301 Ru3 Ru2 171.16(16) . . ?
N2 Ru3 Ru2 84.12(11) . . ?
C303 Ru3 Ru1 84.30(15) . . ?
C302 Ru3 Ru1 156.67(17) . . ?
C301 Ru3 Ru1 111.45(15) . . ?
N2 Ru3 Ru1 82.46(10) . . ?
Ru2 Ru3 Ru1 60.996(14) . . ?
C402 Ru4 C401 91.4(2) . . ?
C402 Ru4 C100 87.1(2) . . ?
C401 Ru4 C100 87.5(2) . . ?
C402 Ru4 C400 84.8(2) . . ?
C401 Ru4 C400 92.0(2) . . ?
C100 Ru4 C400 171.87(19) . . ?
C402 Ru4 N1 167.4(2) . . ?
C401 Ru4 N1 100.87(19) . . ?
C100 Ru4 N1 96.19(17) . . ?
C400 Ru4 N1 91.87(16) . . ?
C402 Ru4 Ru5 119.46(17) . . ?
C401 Ru4 Ru5 118.53(16) . . ?
C100 Ru4 Ru5 139.95(14) . . ?
C400 Ru4 Ru5 46.49(13) . . ?
N1 Ru4 Ru5 51.77(11) . . ?
C402 Ru4 Ru1 127.78(16) . . ?
C401 Ru4 Ru1 110.48(16) . . ?
C100 Ru4 Ru1 49.33(14) . . ?
C400 Ru4 Ru1 137.82(13) . . ?
N1 Ru4 Ru1 50.09(10) . . ?
Ru5 Ru4 Ru1 91.420(15) . . ?
C402 Ru4 Ru6 91.74(16) . . ?
C401 Ru4 Ru6 174.73(16) . . ?
C100 Ru4 Ru6 88.43(15) . . ?
C400 Ru4 Ru6 92.50(13) . . ?
N1 Ru4 Ru6 76.25(11) . . ?
Ru5 Ru4 Ru6 63.266(14) . . ?
Ru1 Ru4 Ru6 64.275(14) . . ?
C502 Ru5 C501 87.8(2) . . ?
C502 Ru5 C400 94.5(2) . . ?
C501 Ru5 C400 97.5(2) . . ?
C502 Ru5 N1 165.50(19) . . ?
C501 Ru5 N1 98.3(2) . . ?
C400 Ru5 N1 97.66(18) . . ?
C502 Ru5 Ru4 132.99(17) . . ?
C501 Ru5 Ru4 124.13(16) . . ?
C400 Ru5 Ru4 52.04(15) . . ?
N1 Ru5 Ru4 52.78(10) . . ?
C502 Ru5 Ru2 115.65(16) . . ?
C501 Ru5 Ru2 106.93(16) . . ?
C400 Ru5 Ru2 141.19(15) . . ?
N1 Ru5 Ru2 50.00(10) . . ?
Ru4 Ru5 Ru2 89.158(15) . . ?
C502 Ru5 Ru6 96.55(16) . . ?
C501 Ru5 Ru6 167.44(16) . . ?
C400 Ru5 Ru6 93.85(14) . . ?
N1 Ru5 Ru6 74.88(11) . . ?
Ru4 Ru5 Ru6 60.180(13) . . ?
Ru2 Ru5 Ru6 60.576(13) . . ?
C502 Ru5 H100 83(2) . . ?
C501 Ru5 H100 132(2) . . ?
C400 Ru5 H100 130(2) . . ?
N1 Ru5 H100 84(2) . . ?
Ru4 Ru5 H100 95(2) . . ?
Ru2 Ru5 H100 41(2) . . ?
Ru6 Ru5 H100 38(2) . . ?
C603 Ru6 C601 92.7(2) . . ?
C603 Ru6 C602 97.5(2) . . ?
C601 Ru6 C602 94.8(2) . . ?
C603 Ru6 Ru4 85.90(16) . . ?
C601 Ru6 Ru4 84.44(16) . . ?
C602 Ru6 Ru4 176.54(16) . . ?
C603 Ru6 Ru2 129.87(16) . . ?
C601 Ru6 Ru2 134.97(18) . . ?
C602 Ru6 Ru2 93.30(15) . . ?
Ru4 Ru6 Ru2 84.891(15) . . ?
C603 Ru6 Ru5 77.28(16) . . ?
C601 Ru6 Ru5 139.99(16) . . ?
C602 Ru6 Ru5 124.67(14) . . ?
Ru4 Ru6 Ru5 56.553(12) . . ?
Ru2 Ru6 Ru5 56.857(12) . . ?
C603 Ru6 Ru1 142.07(17) . . ?
C601 Ru6 Ru1 81.55(18) . . ?
C602 Ru6 Ru1 120.25(16) . . ?
Ru4 Ru6 Ru1 56.304(13) . . ?
Ru2 Ru6 Ru1 56.489(13) . . ?
Ru5 Ru6 Ru1 83.343(15) . . ?
C603 Ru6 H100 94(2) . . ?
C601 Ru6 H100 173(2) . . ?
C602 Ru6 H100 87(2) . . ?
Ru4 Ru6 H100 94(2) . . ?
Ru2 Ru6 H100 38(2) . . ?
Ru5 Ru6 H100 40(2) . . ?
Ru1 Ru6 H100 92(2) . . ?
C603 Ru6 H200 167.9(19) . . ?
C601 Ru6 H200 98.9(19) . . ?
C602 Ru6 H200 84.8(19) . . ?
Ru4 Ru6 H200 92.0(19) . . ?
Ru2 Ru6 H200 38.1(19) . . ?
Ru5 Ru6 H200 91.6(19) . . ?
Ru1 Ru6 H200 38.5(19) . . ?
H100 Ru6 H200 75(3) . . ?

loop_
_geom_bond_atom_site_label_1
_geom_bond_atom_site_label_2
_geom_bond_distance
_geom_bond_site_symmetry_2
_geom_bond_publ_flag
C1 N2 1.360(6) . ?
C1 C2 1.399(7) . ?
C1 N1 1.424(7) . ?
C2 C3 1.370(8) . ?
C2 H2 0.9300 . ?
C3 C4 1.380(7) . ?
C3 H3 0.9300 . ?
C4 C5 1.378(7) . ?
C4 H4 0.9300 . ?
C5 N2 1.358(7) . ?
C5 C6 1.489(7) . ?
C6 C7 1.392(8) . ?
C6 C11 1.392(7) . ?
C7 C8 1.381(8) . ?
C7 H7 0.9300 . ?
C8 C9 1.378(10) . ?
C8 H8 0.9300 . ?
C9 C10 1.378(10) . ?
C9 H9 0.9300 . ?
C10 C11 1.385(8) . ?
C10 H10 0.9300 . ?
C11 H11 0.9300 . ?
C50 Cl1A 1.729(15) . ?
C50 Cl2B 1.747(17) . ?
C50 H50A 0.969(13) . ?
C50 H50B 0.968(13) . ?
C100 O100 1.148(7) . ?
C100 Ru4 2.064(5) . ?
C100 Ru1 2.104(5) . ?
C101 O101 1.143(7) . ?
C101 Ru1 1.895(6) . ?
C102 O102 1.134(6) . ?
C102 Ru1 1.895(5) . ?
C201 O201 1.141(6) . ?
C201 Ru2 1.862(5) . ?
C202 O202 1.155(6) . ?
C202 Ru2 1.859(5) . ?
C301 O301 1.122(6) . ?
C301 Ru3 1.953(6) . ?
C302 O302 1.125(6) . ?
C302 Ru3 1.906(5) . ?
C303 O303 1.134(6) . ?
C303 Ru3 1.883(6) . ?
C400 O400 1.152(6) . ?
C400 Ru5 2.008(5) . ?
C400 Ru4 2.183(5) . ?
C401 O401 1.123(7) . ?
C401 Ru4 1.922(6) . ?
C402 O402 1.130(6) . ?
C402 Ru4 1.882(5) . ?
C501 O501 1.139(7) . ?
C501 Ru5 1.886(5) . ?
C502 O502 1.148(7) . ?
C502 Ru5 1.880(6) . ?
C601 O601 1.141(7) . ?
C601 Ru6 1.897(6) . ?
C602 O602 1.115(7) . ?
C602 Ru6 1.952(6) . ?
C603 O603 1.144(7) . ?
C603 Ru6 1.896(6) . ?
N1 Ru2 2.164(4) . ?
N1 Ru1 2.166(4) . ?
N1 Ru5 2.222(4) . ?
N1 Ru4 2.253(4) . ?
N2 Ru3 2.226(4) . ?
Ru1 Ru4 2.7513(5) . ?
Ru1 Ru2 2.7724(5) . ?
Ru1 Ru3 2.7763(5) . ?
Ru1 Ru6 2.9791(6) . ?
Ru1 H200 1.92(6) . ?
Ru2 Ru3 2.6841(6) . ?
Ru2 Ru5 2.7648(5) . ?
Ru2 Ru6 2.8761(5) . ?
Ru2 H100 1.83(7) . ?
Ru2 H200 1.83(6) . ?
Ru4 Ru5 2.7381(5) . ?
Ru4 Ru6 2.8470(5) . ?
Ru5 Ru6 2.9307(5) . ?
Ru5 H100 1.93(7) . ?
Ru6 H100 1.83(7) . ?
Ru6 H200 1.82(6) . ?

loop_
_geom_torsion_atom_site_label_1
_geom_torsion_atom_site_label_2
_geom_torsion_atom_site_label_3
_geom_torsion_atom_site_label_4
_geom_torsion
_geom_torsion_site_symmetry_1
_geom_torsion_site_symmetry_2
_geom_torsion_site_symmetry_3
_geom_torsion_site_symmetry_4
_geom_torsion_publ_flag
N2 C1 C2 C3 -0.3(7) . . . . ?
N1 C1 C2 C3 178.9(5) . . . . ?
C1 C2 C3 C4 -0.4(8) . . . . ?
C2 C3 C4 C5 0.9(8) . . . . ?
C3 C4 C5 N2 -0.7(8) . . . . ?
C3 C4 C5 C6 176.8(5) . . . . ?
N2 C5 C6 C7 -107.9(6) . . . . ?
C4 C5 C6 C7 74.6(7) . . . . ?
N2 C5 C6 C11 78.5(6) . . . . ?
C4 C5 C6 C11 -99.1(6) . . . . ?
C11 C6 C7 C8 -1.9(8) . . . . ?
C5 C6 C7 C8 -175.5(5) . . . . ?
C6 C7 C8 C9 0.8(9) . . . . ?
C7 C8 C9 C10 -0.1(10) . . . . ?
C8 C9 C10 C11 0.4(10) . . . . ?
C9 C10 C11 C6 -1.5(9) . . . . ?
C7 C6 C11 C10 2.2(8) . . . . ?
C5 C6 C11 C10 175.9(5) . . . . ?
N2 C1 N1 Ru2 -41.5(5) . . . . ?
C2 C1 N1 Ru2 139.3(4) . . . . ?
N2 C1 N1 Ru1 49.3(5) . . . . ?
C2 C1 N1 Ru1 -130.0(4) . . . . ?
N2 C1 N1 Ru5 -132.0(4) . . . . ?
C2 C1 N1 Ru5 48.7(5) . . . . ?
N2 C1 N1 Ru4 138.7(3) . . . . ?
C2 C1 N1 Ru4 -40.6(6) . . . . ?
C4 C5 N2 C1 0.0(7) . . . . ?
C6 C5 N2 C1 -177.4(4) . . . . ?
C4 C5 N2 Ru3 -176.5(4) . . . . ?
C6 C5 N2 Ru3 6.1(6) . . . . ?
C2 C1 N2 C5 0.5(7) . . . . ?
N1 C1 N2 C5 -178.8(4) . . . . ?
C2 C1 N2 Ru3 177.3(4) . . . . ?
N1 C1 N2 Ru3 -1.9(5) . . . . ?
O100 C100 Ru1 C102 28.8(8) . . . . ?
Ru4 C100 Ru1 C102 -151.1(2) . . . . ?
O100 C100 Ru1 C101 -60.2(8) . . . . ?
Ru4 C100 Ru1 C101 119.9(2) . . . . ?
O100 C100 Ru1 N1 -159.9(7) . . . . ?
Ru4 C100 Ru1 N1 20.2(2) . . . . ?
O100 C100 Ru1 Ru4 179.9(9) . . . . ?
O100 C100 Ru1 Ru2 161.6(6) . . . . ?
Ru4 C100 Ru1 Ru2 -18.3(3) . . . . ?
O100 C100 Ru1 Ru3 -86.0(8) . . . . ?
Ru4 C100 Ru1 Ru3 94.0(4) . . . . ?
O100 C100 Ru1 Ru6 126.6(7) . . . . ?
Ru4 C100 Ru1 Ru6 -53.37(14) . . . . ?
C1 N1 Ru1 C102 -131.9(9) . . . . ?
Ru2 N1 Ru1 C102 -16.8(10) . . . . ?
Ru5 N1 Ru1 C102 49.6(11) . . . . ?
Ru4 N1 Ru1 C102 109.7(10) . . . . ?
C1 N1 Ru1 C101 10.9(4) . . . . ?
Ru2 N1 Ru1 C101 125.96(18) . . . . ?
Ru5 N1 Ru1 C101 -167.7(2) . . . . ?
Ru4 N1 Ru1 C101 -107.55(18) . . . . ?
C1 N1 Ru1 C100 99.7(3) . . . . ?
Ru2 N1 Ru1 C100 -145.23(18) . . . . ?
Ru5 N1 Ru1 C100 -78.9(3) . . . . ?
Ru4 N1 Ru1 C100 -18.7(2) . . . . ?
C1 N1 Ru1 Ru4 118.5(3) . . . . ?
Ru2 N1 Ru1 Ru4 -126.49(16) . . . . ?
Ru5 N1 Ru1 Ru4 -60.12(18) . . . . ?
C1 N1 Ru1 Ru2 -115.1(3) . . . . ?
Ru5 N1 Ru1 Ru2 66.4(2) . . . . ?
Ru4 N1 Ru1 Ru2 126.49(16) . . . . ?
C1 N1 Ru1 Ru3 -55.7(3) . . . . ?
Ru2 N1 Ru1 Ru3 59.36(8) . . . . ?
Ru5 N1 Ru1 Ru3 125.7(2) . . . . ?
Ru4 N1 Ru1 Ru3 -174.15(11) . . . . ?
C1 N1 Ru1 Ru6 -178.5(3) . . . . ?
Ru2 N1 Ru1 Ru6 -63.41(9) . . . . ?
Ru5 N1 Ru1 Ru6 2.96(18) . . . . ?
Ru4 N1 Ru1 Ru6 63.08(8) . . . . ?
C1 N1 Ru2 C201 -36.9(4) . . . . ?
Ru1 N1 Ru2 C201 -149.61(19) . . . . ?
Ru5 N1 Ru2 C201 78.67(19) . . . . ?
Ru4 N1 Ru2 C201 143.0(2) . . . . ?
C1 N1 Ru2 Ru3 50.8(3) . . . . ?
Ru1 N1 Ru2 Ru3 -61.96(9) . . . . ?
Ru5 N1 Ru2 Ru3 166.32(11) . . . . ?
Ru4 N1 Ru2 Ru3 -129.4(2) . . . . ?
C1 N1 Ru2 Ru5 -115.5(4) . . . . ?
Ru1 N1 Ru2 Ru5 131.72(16) . . . . ?
Ru4 N1 Ru2 Ru5 64.30(17) . . . . ?
C1 N1 Ru2 Ru1 112.7(4) . . . . ?
Ru5 N1 Ru2 Ru1 -131.72(16) . . . . ?
Ru4 N1 Ru2 Ru1 -67.42(18) . . . . ?
C1 N1 Ru2 Ru6 179.2(3) . . . . ?
Ru1 N1 Ru2 Ru6 66.46(9) . . . . ?
Ru5 N1 Ru2 Ru6 -65.26(8) . . . . ?
Ru4 N1 Ru2 Ru6 -0.96(17) . . . . ?
C102 Ru1 Ru2 C202 -1.2(3) . . . . ?
C101 Ru1 Ru2 C202 109.0(3) . . . . ?
C100 Ru1 Ru2 C202 -124.1(3) . . . . ?
N1 Ru1 Ru2 C202 -177.5(2) . . . . ?
Ru4 Ru1 Ru2 C202 -137.6(2) . . . . ?
Ru3 Ru1 Ru2 C202 83.3(2) . . . . ?
Ru6 Ru1 Ru2 C202 -82.8(2) . . . . ?
C102 Ru1 Ru2 C201 -134.5(3) . . . . ?
C101 Ru1 Ru2 C201 -24.3(3) . . . . ?
C100 Ru1 Ru2 C201 102.6(3) . . . . ?
N1 Ru1 Ru2 C201 49.2(3) . . . . ?
Ru4 Ru1 Ru2 C201 89.1(2) . . . . ?
Ru3 Ru1 Ru2 C201 -50.0(2) . . . . ?
Ru6 Ru1 Ru2 C201 144.0(2) . . . . ?
C102 Ru1 Ru2 N1 176.3(2) . . . . ?
C101 Ru1 Ru2 N1 -73.4(2) . . . . ?
C100 Ru1 Ru2 N1 53.4(3) . . . . ?
Ru4 Ru1 Ru2 N1 39.90(14) . . . . ?
Ru3 Ru1 Ru2 N1 -99.20(14) . . . . ?
Ru6 Ru1 Ru2 N1 94.77(14) . . . . ?
C102 Ru1 Ru2 Ru3 -84.48(18) . . . . ?
C101 Ru1 Ru2 Ru3 25.76(18) . . . . ?
C100 Ru1 Ru2 Ru3 152.6(2) . . . . ?
N1 Ru1 Ru2 Ru3 99.20(14) . . . . ?
Ru4 Ru1 Ru2 Ru3 139.099(18) . . . . ?
Ru6 Ru1 Ru2 Ru3 -166.033(17) . . . . ?
C102 Ru1 Ru2 Ru5 140.37(18) . . . . ?
C101 Ru1 Ru2 Ru5 -109.39(18) . . . . ?
C100 Ru1 Ru2 Ru5 17.5(2) . . . . ?
N1 Ru1 Ru2 Ru5 -35.95(14) . . . . ?
Ru4 Ru1 Ru2 Ru5 3.950(16) . . . . ?
Ru3 Ru1 Ru2 Ru5 -135.149(18) . . . . ?
Ru6 Ru1 Ru2 Ru5 58.818(14) . . . . ?
C102 Ru1 Ru2 Ru6 81.56(18) . . . . ?
C101 Ru1 Ru2 Ru6 -168.21(18) . . . . ?
C100 Ru1 Ru2 Ru6 -41.3(2) . . . . ?
N1 Ru1 Ru2 Ru6 -94.77(14) . . . . ?
Ru4 Ru1 Ru2 Ru6 -54.868(14) . . . . ?
Ru3 Ru1 Ru2 Ru6 166.033(17) . . . . ?
C5 N2 Ru3 C303 177.4(7) . . . . ?
C1 N2 Ru3 C303 0.8(9) . . . . ?
C5 N2 Ru3 C302 -57.4(4) . . . . ?
C1 N2 Ru3 C302 126.0(3) . . . . ?
C5 N2 Ru3 C301 35.5(4) . . . . ?
C1 N2 Ru3 C301 -141.1(3) . . . . ?
C5 N2 Ru3 Ru2 -152.5(4) . . . . ?
C1 N2 Ru3 Ru2 30.9(3) . . . . ?
C5 N2 Ru3 Ru1 146.0(4) . . . . ?
C1 N2 Ru3 Ru1 -30.5(3) . . . . ?
C202 Ru2 Ru3 C303 -34.6(2) . . . . ?
C201 Ru2 Ru3 C303 -122.8(2) . . . . ?
N1 Ru2 Ru3 C303 138.38(19) . . . . ?
Ru5 Ru2 Ru3 C303 152.16(15) . . . . ?
Ru1 Ru2 Ru3 C303 87.63(15) . . . . ?
Ru6 Ru2 Ru3 C303 72.65(15) . . . . ?
C202 Ru2 Ru3 C302 53.6(2) . . . . ?
C201 Ru2 Ru3 C302 -34.6(2) . . . . ?
N1 Ru2 Ru3 C302 -133.35(18) . . . . ?
Ru5 Ru2 Ru3 C302 -119.58(15) . . . . ?
Ru1 Ru2 Ru3 C302 175.89(15) . . . . ?
Ru6 Ru2 Ru3 C302 160.91(15) . . . . ?
C202 Ru2 Ru3 N2 153.13(19) . . . . ?
C201 Ru2 Ru3 N2 64.94(19) . . . . ?
N1 Ru2 Ru3 N2 -33.87(15) . . . . ?
Ru5 Ru2 Ru3 N2 -20.09(10) . . . . ?
Ru1 Ru2 Ru3 N2 -84.62(10) . . . . ?
Ru6 Ru2 Ru3 N2 -99.60(10) . . . . ?
C202 Ru2 Ru3 Ru1 -122.25(16) . . . . ?
C201 Ru2 Ru3 Ru1 149.56(16) . . . . ?
N1 Ru2 Ru3 Ru1 50.76(11) . . . . ?
Ru5 Ru2 Ru3 Ru1 64.54(2) . . . . ?
Ru6 Ru2 Ru3 Ru1 -14.973(19) . . . . ?
C102 Ru1 Ru3 C303 33.1(2) . . . . ?
C101 Ru1 Ru3 C303 118.0(2) . . . . ?
C100 Ru1 Ru3 C303 145.7(4) . . . . ?
N1 Ru1 Ru3 C303 -135.8(2) . . . . ?
Ru4 Ru1 Ru3 C303 -141.83(17) . . . . ?
Ru2 Ru1 Ru3 C303 -84.56(17) . . . . ?
Ru6 Ru1 Ru3 C303 -71.09(17) . . . . ?
C102 Ru1 Ru3 C302 107.3(4) . . . . ?
C101 Ru1 Ru3 C302 -167.8(4) . . . . ?
C100 Ru1 Ru3 C302 -140.2(5) . . . . ?
N1 Ru1 Ru3 C302 -61.6(4) . . . . ?
Ru4 Ru1 Ru3 C302 -67.6(4) . . . . ?
Ru2 Ru1 Ru3 C302 -10.4(4) . . . . ?
Ru6 Ru1 Ru3 C302 3.1(4) . . . . ?
C102 Ru1 Ru3 C301 -57.2(2) . . . . ?
C101 Ru1 Ru3 C301 27.7(2) . . . . ?
C100 Ru1 Ru3 C301 55.3(4) . . . . ?
N1 Ru1 Ru3 C301 133.8(2) . . . . ?
Ru4 Ru1 Ru3 C301 127.81(16) . . . . ?
Ru2 Ru1 Ru3 C301 -174.92(16) . . . . ?
Ru6 Ru1 Ru3 C301 -161.44(16) . . . . ?
C102 Ru1 Ru3 N2 -154.9(2) . . . . ?
C101 Ru1 Ru3 N2 -69.98(19) . . . . ?
C100 Ru1 Ru3 N2 -42.4(4) . . . . ?
N1 Ru1 Ru3 N2 36.15(16) . . . . ?
Ru4 Ru1 Ru3 N2 30.16(11) . . . . ?
Ru2 Ru1 Ru3 N2 87.43(10) . . . . ?
Ru6 Ru1 Ru3 N2 100.90(11) . . . . ?
C102 Ru1 Ru3 Ru2 117.69(17) . . . . ?
C101 Ru1 Ru3 Ru2 -157.41(16) . . . . ?
C100 Ru1 Ru3 Ru2 -129.8(3) . . . . ?
N1 Ru1 Ru3 Ru2 -51.28(12) . . . . ?
Ru4 Ru1 Ru3 Ru2 -57.27(2) . . . . ?
Ru6 Ru1 Ru3 Ru2 13.472(17) . . . . ?
O100 C100 Ru4 C402 -31.4(8) . . . . ?
Ru1 C100 Ru4 C402 148.5(2) . . . . ?
O100 C100 Ru4 C401 60.1(8) . . . . ?
Ru1 C100 Ru4 C401 -120.0(2) . . . . ?
O100 C100 Ru4 N1 160.8(8) . . . . ?
Ru1 C100 Ru4 N1 -19.28(19) . . . . ?
O100 C100 Ru4 Ru5 -166.2(6) . . . . ?
Ru1 C100 Ru4 Ru5 13.7(3) . . . . ?
O100 C100 Ru4 Ru1 -179.9(9) . . . . ?
O100 C100 Ru4 Ru6 -123.2(8) . . . . ?
Ru1 C100 Ru4 Ru6 56.70(14) . . . . ?
O400 C400 Ru4 C402 36.5(6) . . . . ?
Ru5 C400 Ru4 C402 -140.0(2) . . . . ?
O400 C400 Ru4 C401 -54.7(6) . . . . ?
Ru5 C400 Ru4 C401 128.7(2) . . . . ?
O400 C400 Ru4 N1 -155.7(6) . . . . ?
Ru5 C400 Ru4 N1 27.79(17) . . . . ?
O400 C400 Ru4 Ru5 176.5(7) . . . . ?
O400 C400 Ru4 Ru1 -178.8(4) . . . . ?
Ru5 C400 Ru4 Ru1 4.7(3) . . . . ?
O400 C400 Ru4 Ru6 128.0(6) . . . . ?
Ru5 C400 Ru4 Ru6 -48.53(13) . . . . ?
C1 N1 Ru4 C402 163.2(8) . . . . ?
Ru2 N1 Ru4 C402 -16.6(10) . . . . ?
Ru1 N1 Ru4 C402 -85.4(9) . . . . ?
Ru5 N1 Ru4 C402 49.1(9) . . . . ?
C1 N1 Ru4 C401 -3.7(4) . . . . ?
Ru2 N1 Ru4 C401 176.5(2) . . . . ?
Ru1 N1 Ru4 C401 107.69(19) . . . . ?
Ru5 N1 Ru4 C401 -117.89(18) . . . . ?
C1 N1 Ru4 C100 -92.3(4) . . . . ?
Ru2 N1 Ru4 C100 87.8(3) . . . . ?
Ru1 N1 Ru4 C100 19.06(19) . . . . ?
Ru5 N1 Ru4 C100 153.48(18) . . . . ?
C1 N1 Ru4 C400 88.7(4) . . . . ?
Ru2 N1 Ru4 C400 -91.1(2) . . . . ?
Ru1 N1 Ru4 C400 -159.92(16) . . . . ?
Ru5 N1 Ru4 C400 -25.49(16) . . . . ?
C1 N1 Ru4 Ru5 114.2(4) . . . . ?
Ru2 N1 Ru4 Ru5 -65.65(18) . . . . ?
Ru1 N1 Ru4 Ru5 -134.42(16) . . . . ?
C1 N1 Ru4 Ru1 -111.4(4) . . . . ?
Ru2 N1 Ru4 Ru1 68.77(18) . . . . ?
Ru5 N1 Ru4 Ru1 134.42(16) . . . . ?
C1 N1 Ru4 Ru6 -179.2(4) . . . . ?
Ru2 N1 Ru4 Ru6 0.97(17) . . . . ?
Ru1 N1 Ru4 Ru6 -67.80(9) . . . . ?
Ru5 N1 Ru4 Ru6 66.62(8) . . . . ?
C102 Ru1 Ru4 C402 -2.2(3) . . . . ?
C101 Ru1 Ru4 C402 -108.4(3) . . . . ?
C100 Ru1 Ru4 C402 -41.3(3) . . . . ?
N1 Ru1 Ru4 C402 164.1(3) . . . . ?
Ru2 Ru1 Ru4 C402 125.9(2) . . . . ?
Ru3 Ru1 Ru4 C402 171.4(2) . . . . ?
Ru6 Ru1 Ru4 C402 70.7(2) . . . . ?
C102 Ru1 Ru4 C401 106.6(3) . . . . ?
C101 Ru1 Ru4 C401 0.4(2) . . . . ?
C100 Ru1 Ru4 C401 67.5(3) . . . . ?
N1 Ru1 Ru4 C401 -87.1(2) . . . . ?
Ru2 Ru1 Ru4 C401 -125.27(17) . . . . ?
Ru3 Ru1 Ru4 C401 -79.83(17) . . . . ?
Ru6 Ru1 Ru4 C401 179.48(17) . . . . ?
C102 Ru1 Ru4 C100 39.1(3) . . . . ?
C101 Ru1 Ru4 C100 -67.1(3) . . . . ?
N1 Ru1 Ru4 C100 -154.7(3) . . . . ?
Ru2 Ru1 Ru4 C100 167.2(2) . . . . ?
Ru3 Ru1 Ru4 C100 -147.4(2) . . . . ?
Ru6 Ru1 Ru4 C100 112.0(2) . . . . ?
C102 Ru1 Ru4 C400 -135.5(3) . . . . ?
C101 Ru1 Ru4 C400 118.3(3) . . . . ?
C100 Ru1 Ru4 C400 -174.6(3) . . . . ?
N1 Ru1 Ru4 C400 30.7(2) . . . . ?
Ru2 Ru1 Ru4 C400 -7.4(2) . . . . ?
Ru3 Ru1 Ru4 C400 38.0(2) . . . . ?
Ru6 Ru1 Ru4 C400 -62.6(2) . . . . ?
C102 Ru1 Ru4 N1 -166.2(3) . . . . ?
C101 Ru1 Ru4 N1 87.5(2) . . . . ?
C100 Ru1 Ru4 N1 154.7(3) . . . . ?
Ru2 Ru1 Ru4 N1 -38.13(14) . . . . ?
Ru3 Ru1 Ru4 N1 7.31(14) . . . . ?
Ru6 Ru1 Ru4 N1 -93.38(14) . . . . ?
C102 Ru1 Ru4 Ru5 -132.1(2) . . . . ?
C101 Ru1 Ru4 Ru5 121.68(17) . . . . ?
C100 Ru1 Ru4 Ru5 -171.2(2) . . . . ?
N1 Ru1 Ru4 Ru5 34.14(14) . . . . ?
Ru2 Ru1 Ru4 Ru5 -3.990(16) . . . . ?
Ru3 Ru1 Ru4 Ru5 41.45(3) . . . . ?
Ru6 Ru1 Ru4 Ru5 -59.241(14) . . . . ?
C102 Ru1 Ru4 Ru6 -72.8(2) . . . . ?
C101 Ru1 Ru4 Ru6 -179.08(17) . . . . ?
C100 Ru1 Ru4 Ru6 -112.0(2) . . . . ?
N1 Ru1 Ru4 Ru6 93.38(14) . . . . ?
Ru2 Ru1 Ru4 Ru6 55.251(14) . . . . ?
Ru3 Ru1 Ru4 Ru6 100.69(2) . . . . ?
O400 C400 Ru5 C502 -32.1(7) . . . . ?
Ru4 C400 Ru5 C502 143.68(19) . . . . ?
O400 C400 Ru5 C501 56.3(7) . . . . ?
Ru4 C400 Ru5 C501 -127.92(19) . . . . ?
O400 C400 Ru5 N1 155.7(7) . . . . ?
Ru4 C400 Ru5 N1 -28.46(17) . . . . ?
O400 C400 Ru5 Ru4 -175.8(8) . . . . ?
O400 C400 Ru5 Ru2 -174.5(6) . . . . ?
Ru4 C400 Ru5 Ru2 1.4(3) . . . . ?
O400 C400 Ru5 Ru6 -129.0(7) . . . . ?
Ru4 C400 Ru5 Ru6 46.79(12) . . . . ?
C1 N1 Ru5 C502 123.4(8) . . . . ?
Ru2 N1 Ru5 C502 9.0(8) . . . . ?
Ru1 N1 Ru5 C502 -58.1(9) . . . . ?
Ru4 N1 Ru5 C502 -118.9(8) . . . . ?
C1 N1 Ru5 C501 9.2(4) . . . . ?
Ru2 N1 Ru5 C501 -105.19(18) . . . . ?
Ru1 N1 Ru5 C501 -172.2(2) . . . . ?
Ru4 N1 Ru5 C501 126.97(17) . . . . ?
C1 N1 Ru5 C400 -89.6(3) . . . . ?
Ru2 N1 Ru5 C400 155.99(16) . . . . ?
Ru1 N1 Ru5 C400 88.9(3) . . . . ?
Ru4 N1 Ru5 C400 28.15(17) . . . . ?
C1 N1 Ru5 Ru4 -117.7(4) . . . . ?
Ru2 N1 Ru5 Ru4 127.84(16) . . . . ?
Ru1 N1 Ru5 Ru4 60.78(18) . . . . ?
C1 N1 Ru5 Ru2 114.4(3) . . . . ?
Ru1 N1 Ru5 Ru2 -67.1(2) . . . . ?
Ru4 N1 Ru5 Ru2 -127.84(16) . . . . ?
C1 N1 Ru5 Ru6 178.5(3) . . . . ?
Ru2 N1 Ru5 Ru6 64.05(8) . . . . ?
Ru1 N1 Ru5 Ru6 -3.01(18) . . . . ?
Ru4 N1 Ru5 Ru6 -63.79(8) . . . . ?
C402 Ru4 Ru5 C502 -6.6(3) . . . . ?
C401 Ru4 Ru5 C502 -116.4(3) . . . . ?
C100 Ru4 Ru5 C502 118.9(3) . . . . ?
C400 Ru4 Ru5 C502 -53.8(3) . . . . ?
N1 Ru4 Ru5 C502 162.6(3) . . . . ?
Ru1 Ru4 Ru5 C502 129.3(2) . . . . ?
Ru6 Ru4 Ru5 C502 69.2(2) . . . . ?
C402 Ru4 Ru5 C501 118.1(3) . . . . ?
C401 Ru4 Ru5 C501 8.3(3) . . . . ?
C100 Ru4 Ru5 C501 -116.4(3) . . . . ?
C400 Ru4 Ru5 C501 70.9(3) . . . . ?
N1 Ru4 Ru5 C501 -72.8(2) . . . . ?
Ru1 Ru4 Ru5 C501 -105.99(19) . . . . ?
Ru6 Ru4 Ru5 C501 -166.08(19) . . . . ?
C402 Ru4 Ru5 C400 47.3(3) . . . . ?
C401 Ru4 Ru5 C400 -62.5(3) . . . . ?
C100 Ru4 Ru5 C400 172.8(3) . . . . ?
N1 Ru4 Ru5 C400 -143.6(2) . . . . ?
Ru1 Ru4 Ru5 C400 -176.85(18) . . . . ?
Ru6 Ru4 Ru5 C400 123.06(18) . . . . ?
C402 Ru4 Ru5 N1 -169.1(2) . . . . ?
C401 Ru4 Ru5 N1 81.1(2) . . . . ?
C100 Ru4 Ru5 N1 -43.6(3) . . . . ?
C400 Ru4 Ru5 N1 143.6(2) . . . . ?
Ru1 Ru4 Ru5 N1 -33.23(14) . . . . ?
Ru6 Ru4 Ru5 N1 -93.32(14) . . . . ?
C402 Ru4 Ru5 Ru2 -131.88(18) . . . . ?
C401 Ru4 Ru5 Ru2 118.32(18) . . . . ?
C100 Ru4 Ru5 Ru2 -6.4(3) . . . . ?
C400 Ru4 Ru5 Ru2 -179.15(18) . . . . ?
N1 Ru4 Ru5 Ru2 37.23(14) . . . . ?
Ru1 Ru4 Ru5 Ru2 4.000(16) . . . . ?
Ru6 Ru4 Ru5 Ru2 -56.090(14) . . . . ?
C402 Ru4 Ru5 Ru6 -75.79(18) . . . . ?
C401 Ru4 Ru5 Ru6 174.41(18) . . . . ?
C100 Ru4 Ru5 Ru6 49.7(3) . . . . ?
C400 Ru4 Ru5 Ru6 -123.06(18) . . . . ?
N1 Ru4 Ru5 Ru6 93.32(14) . . . . ?
Ru1 Ru4 Ru5 Ru6 60.090(14) . . . . ?
C202 Ru2 Ru5 C502 -5.9(3) . . . . ?
C201 Ru2 Ru5 C502 78.8(3) . . . . ?
N1 Ru2 Ru5 C502 -177.5(2) . . . . ?
Ru3 Ru2 Ru5 C502 165.23(19) . . . . ?
Ru1 Ru2 Ru5 C502 -142.51(19) . . . . ?
Ru6 Ru2 Ru5 C502 -82.78(19) . . . . ?
C202 Ru2 Ru5 C501 -101.8(3) . . . . ?
C201 Ru2 Ru5 C501 -17.1(2) . . . . ?
N1 Ru2 Ru5 C501 86.6(2) . . . . ?
Ru3 Ru2 Ru5 C501 69.37(17) . . . . ?
Ru1 Ru2 Ru5 C501 121.63(17) . . . . ?
Ru6 Ru2 Ru5 C501 -178.65(17) . . . . ?
C202 Ru2 Ru5 C400 131.5(3) . . . . ?
C201 Ru2 Ru5 C400 -143.7(3) . . . . ?
N1 Ru2 Ru5 C400 -40.0(3) . . . . ?
Ru3 Ru2 Ru5 C400 -57.3(2) . . . . ?
Ru1 Ru2 Ru5 C400 -5.0(2) . . . . ?
Ru6 Ru2 Ru5 C400 54.7(2) . . . . ?
C202 Ru2 Ru5 N1 171.6(3) . . . . ?
C201 Ru2 Ru5 N1 -103.7(2) . . . . ?
Ru3 Ru2 Ru5 N1 -17.25(14) . . . . ?
Ru1 Ru2 Ru5 N1 35.01(14) . . . . ?
Ru6 Ru2 Ru5 N1 94.73(14) . . . . ?
C202 Ru2 Ru5 Ru4 132.6(2) . . . . ?
C201 Ru2 Ru5 Ru4 -142.67(17) . . . . ?
N1 Ru2 Ru5 Ru4 -38.97(14) . . . . ?
Ru3 Ru2 Ru5 Ru4 -56.23(2) . . . . ?
Ru1 Ru2 Ru5 Ru4 -3.969(16) . . . . ?
Ru6 Ru2 Ru5 Ru4 55.758(14) . . . . ?
C202 Ru2 Ru5 Ru6 76.8(2) . . . . ?
C201 Ru2 Ru5 Ru6 161.58(17) . . . . ?
N1 Ru2 Ru5 Ru6 -94.73(14) . . . . ?
Ru3 Ru2 Ru5 Ru6 -111.98(2) . . . . ?
Ru1 Ru2 Ru5 Ru6 -59.726(14) . . . . ?
C402 Ru4 Ru6 C603 44.9(2) . . . . ?
C100 Ru4 Ru6 C603 131.9(2) . . . . ?
C400 Ru4 Ru6 C603 -40.0(2) . . . . ?
N1 Ru4 Ru6 C603 -131.29(19) . . . . ?
Ru5 Ru4 Ru6 C603 -77.45(16) . . . . ?
Ru1 Ru4 Ru6 C603 176.68(16) . . . . ?
C402 Ru4 Ru6 C601 -48.2(2) . . . . ?
C100 Ru4 Ru6 C601 38.8(2) . . . . ?
C400 Ru4 Ru6 C601 -133.1(2) . . . . ?
N1 Ru4 Ru6 C601 135.6(2) . . . . ?
Ru5 Ru4 Ru6 C601 -170.60(17) . . . . ?
Ru1 Ru4 Ru6 C601 83.53(17) . . . . ?
C100 Ru4 Ru6 Ru2 -97.38(15) . . . . ?
C400 Ru4 Ru6 Ru2 90.69(13) . . . . ?
N1 Ru4 Ru6 Ru2 -0.62(11) . . . . ?
Ru5 Ru4 Ru6 Ru2 53.216(14) . . . . ?
Ru1 Ru4 Ru6 Ru2 -52.654(13) . . . . ?
C402 Ru4 Ru6 Ru5 122.39(17) . . . . ?
C100 Ru4 Ru6 Ru5 -150.60(15) . . . . ?
C400 Ru4 Ru6 Ru5 37.48(13) . . . . ?
N1 Ru4 Ru6 Ru5 -53.84(11) . . . . ?
Ru1 Ru4 Ru6 Ru5 -105.871(15) . . . . ?
C402 Ru4 Ru6 Ru1 -131.74(17) . . . . ?
C100 Ru4 Ru6 Ru1 -44.73(14) . . . . ?
C400 Ru4 Ru6 Ru1 143.35(13) . . . . ?
N1 Ru4 Ru6 Ru1 52.03(11) . . . . ?
Ru5 Ru4 Ru6 Ru1 105.871(15) . . . . ?
C202 Ru2 Ru6 C603 -104.4(3) . . . . ?
C201 Ru2 Ru6 C603 -5.4(4) . . . . ?
N1 Ru2 Ru6 C603 81.0(2) . . . . ?
Ru3 Ru2 Ru6 C603 147.4(2) . . . . ?
Ru5 Ru2 Ru6 C603 27.4(2) . . . . ?
Ru1 Ru2 Ru6 C603 132.8(2) . . . . ?
C202 Ru2 Ru6 C601 98.4(3) . . . . ?
C201 Ru2 Ru6 C601 -162.6(4) . . . . ?
N1 Ru2 Ru6 C601 -76.3(2) . . . . ?
Ru3 Ru2 Ru6 C601 -9.8(2) . . . . ?
Ru5 Ru2 Ru6 C601 -129.8(2) . . . . ?
Ru1 Ru2 Ru6 C601 -24.4(2) . . . . ?
C202 Ru2 Ru6 C602 -1.8(2) . . . . ?
C201 Ru2 Ru6 C602 97.3(3) . . . . ?
N1 Ru2 Ru6 C602 -176.39(19) . . . . ?
Ru3 Ru2 Ru6 C602 -109.92(15) . . . . ?
Ru5 Ru2 Ru6 C602 130.01(15) . . . . ?
Ru1 Ru2 Ru6 C602 -124.55(15) . . . . ?
C202 Ru2 Ru6 Ru4 175.29(17) . . . . ?
C201 Ru2 Ru6 Ru4 -85.7(3) . . . . ?
N1 Ru2 Ru6 Ru4 0.65(11) . . . . ?
Ru3 Ru2 Ru6 Ru4 67.12(2) . . . . ?
Ru5 Ru2 Ru6 Ru4 -52.951(14) . . . . ?
Ru1 Ru2 Ru6 Ru4 52.494(13) . . . . ?
C202 Ru2 Ru6 Ru5 -131.76(17) . . . . ?
C201 Ru2 Ru6 Ru5 -32.7(3) . . . . ?
N1 Ru2 Ru6 Ru5 53.60(11) . . . . ?
Ru3 Ru2 Ru6 Ru5 120.07(2) . . . . ?
Ru1 Ru2 Ru6 Ru5 105.445(16) . . . . ?
C202 Ru2 Ru6 Ru1 122.79(17) . . . . ?
C201 Ru2 Ru6 Ru1 -138.2(3) . . . . ?
N1 Ru2 Ru6 Ru1 -51.85(11) . . . . ?
Ru3 Ru2 Ru6 Ru1 14.629(18) . . . . ?
Ru5 Ru2 Ru6 Ru1 -105.445(16) . . . . ?
C502 Ru5 Ru6 C603 -43.0(2) . . . . ?
C501 Ru5 Ru6 C603 -152.8(8) . . . . ?
C400 Ru5 Ru6 C603 52.0(2) . . . . ?
N1 Ru5 Ru6 C603 148.9(2) . . . . ?
Ru4 Ru5 Ru6 C603 93.51(17) . . . . ?
Ru2 Ru5 Ru6 C603 -158.80(17) . . . . ?
C502 Ru5 Ru6 C601 -121.8(3) . . . . ?
C501 Ru5 Ru6 C601 128.3(8) . . . . ?
C400 Ru5 Ru6 C601 -26.8(3) . . . . ?
N1 Ru5 Ru6 C601 70.1(3) . . . . ?
Ru4 Ru5 Ru6 C601 14.6(3) . . . . ?
Ru2 Ru5 Ru6 C601 122.3(3) . . . . ?
C502 Ru5 Ru6 C602 47.4(3) . . . . ?
C501 Ru5 Ru6 C602 -62.4(8) . . . . ?
C400 Ru5 Ru6 C602 142.4(2) . . . . ?
N1 Ru5 Ru6 C602 -120.7(2) . . . . ?
Ru4 Ru5 Ru6 C602 -176.1(2) . . . . ?
Ru2 Ru5 Ru6 C602 -68.4(2) . . . . ?
C502 Ru5 Ru6 Ru4 -136.49(17) . . . . ?
C501 Ru5 Ru6 Ru4 113.6(7) . . . . ?
C400 Ru5 Ru6 Ru4 -41.47(15) . . . . ?
N1 Ru5 Ru6 Ru4 55.43(10) . . . . ?
Ru2 Ru5 Ru6 Ru4 107.689(17) . . . . ?
C502 Ru5 Ru6 Ru2 115.82(17) . . . . ?
C501 Ru5 Ru6 Ru2 6.0(7) . . . . ?
C400 Ru5 Ru6 Ru2 -149.16(15) . . . . ?
N1 Ru5 Ru6 Ru2 -52.26(10) . . . . ?
Ru4 Ru5 Ru6 Ru2 -107.689(17) . . . . ?
C502 Ru5 Ru6 Ru1 169.83(17) . . . . ?
C501 Ru5 Ru6 Ru1 60.0(7) . . . . ?
C400 Ru5 Ru6 Ru1 -95.15(15) . . . . ?
N1 Ru5 Ru6 Ru1 1.75(10) . . . . ?
Ru4 Ru5 Ru6 Ru1 -53.678(13) . . . . ?
Ru2 Ru5 Ru6 Ru1 54.010(13) . . . . ?
C102 Ru1 Ru6 C603 127.1(3) . . . . ?
C101 Ru1 Ru6 C603 -0.7(9) . . . . ?
C100 Ru1 Ru6 C603 38.5(3) . . . . ?
N1 Ru1 Ru6 C603 -61.1(3) . . . . ?
Ru4 Ru1 Ru6 C603 -5.4(3) . . . . ?
Ru2 Ru1 Ru6 C603 -113.6(3) . . . . ?
Ru3 Ru1 Ru6 C603 -126.8(3) . . . . ?
C102 Ru1 Ru6 C601 43.5(2) . . . . ?
C101 Ru1 Ru6 C601 -84.3(9) . . . . ?
C100 Ru1 Ru6 C601 -45.0(2) . . . . ?
N1 Ru1 Ru6 C601 -144.64(19) . . . . ?
Ru4 Ru1 Ru6 C601 -88.94(16) . . . . ?
Ru2 Ru1 Ru6 C601 162.81(16) . . . . ?
Ru3 Ru1 Ru6 C601 149.63(16) . . . . ?
C102 Ru1 Ru6 C602 -47.1(2) . . . . ?
C101 Ru1 Ru6 C602 -174.9(9) . . . . ?
C100 Ru1 Ru6 C602 -135.7(2) . . . . ?
N1 Ru1 Ru6 C602 124.7(2) . . . . ?
Ru4 Ru1 Ru6 C602 -179.59(16) . . . . ?
Ru2 Ru1 Ru6 C602 72.16(16) . . . . ?
Ru3 Ru1 Ru6 C602 58.98(16) . . . . ?
C102 Ru1 Ru6 Ru4 132.46(15) . . . . ?
C101 Ru1 Ru6 Ru4 4.7(9) . . . . ?
C100 Ru1 Ru6 Ru4 43.91(14) . . . . ?
N1 Ru1 Ru6 Ru4 -55.71(11) . . . . ?
Ru2 Ru1 Ru6 Ru4 -108.251(16) . . . . ?
Ru3 Ru1 Ru6 Ru4 -121.43(2) . . . . ?
C102 Ru1 Ru6 Ru2 -119.29(15) . . . . ?
C101 Ru1 Ru6 Ru2 112.9(9) . . . . ?
C100 Ru1 Ru6 Ru2 152.16(14) . . . . ?
N1 Ru1 Ru6 Ru2 52.54(11) . . . . ?
Ru4 Ru1 Ru6 Ru2 108.251(16) . . . . ?
Ru3 Ru1 Ru6 Ru2 -13.183(16) . . . . ?
C102 Ru1 Ru6 Ru5 -173.64(15) . . . . ?
C101 Ru1 Ru6 Ru5 58.6(9) . . . . ?
C100 Ru1 Ru6 Ru5 97.82(14) . . . . ?
N1 Ru1 Ru6 Ru5 -1.80(11) . . . . ?
Ru4 Ru1 Ru6 Ru5 53.905(13) . . . . ?
Ru2 Ru1 Ru6 Ru5 -54.346(13) . . . . ?
Ru3 Ru1 Ru6 Ru5 -67.529(18) . . . . ?
